data_1570356
loop_
_publ_author_name
'Specklin, David'
'Boegli, Marie-Christine'
'Coffinet, Ana&#xef;s'
'Escomel, L&#xe9;on'
'Vendier, Laure'
'Grellier, Mary'
'Simonneau, Antoine'

_publ_section_title
;
 An orbitally adapted push-pull template for N<sub>2</sub> activation and
 reduction to diazene-diide.
;
_journal_issue 48
_journal_name_full 'Chemical science'
_journal_page_first 14262
_journal_page_last 14270
_journal_paper_doi 10.1039/d3sc04390h
_journal_volume 14
_journal_year 2023
_chemical_formula_moiety 'C38 H50 B1 F15 N2 P4 W1'
_chemical_formula_sum 'C38 H50 B F15 N2 P4 W'
_chemical_formula_weight 1138.35
_space_group_IT_number 14
_space_group_name_Hall '-P 2ybc'
_space_group_name_H-M_alt 'P 1 21/c 1'
_symmetry_cell_setting monoclinic
_symmetry_space_group_name_Hall '-P 2ybc'
_symmetry_space_group_name_H-M 'P 1 21/c 1'
_atom_sites_solution_hydrogens difmap
_atom_sites_solution_primary direct
_audit_update_record
;
2023-07-31 deposited with the CCDC.	2023-11-21 downloaded from the CCDC.
;
_cell_angle_alpha 90
_cell_angle_beta 101.510(3)
_cell_angle_gamma 90
_cell_formula_units_Z 4
_cell_length_a 10.96920(3)
_cell_length_b 20.06390(4)
_cell_length_c 20.47910(4)
_cell_measurement_reflns_used 9782
_cell_measurement_temperature 110
_cell_measurement_theta_max 28
_cell_measurement_theta_min 3
_cell_volume 4416.50(5)
_computing_cell_refinement 'Apex2 (Bruker AXS, 2006)'
_computing_data_collection 'Apex2 (Bruker AXS, 2006)'
_computing_data_reduction 'Apex2 (Bruker AXS, 2006)'
_computing_molecular_graphics 'CAMERON (Watkin et al., 1996)'
_computing_publication_material 'CRYSTALS (Betteridge et al., 2003)'
_computing_structure_refinement 'CRYSTALS (Betteridge et al., 2003)'
_computing_structure_solution 'SHELXS 86 (Sheldrick, 1986)'
_diffrn_ambient_temperature 110
_diffrn_measured_fraction_theta_full 0.997
_diffrn_measured_fraction_theta_max 0.993
_diffrn_measurement_device Area
_diffrn_measurement_device_type 'Bruker Kappa Apex2'
_diffrn_measurement_method '\f & \w scans'
_diffrn_radiation_monochromator graphite
_diffrn_radiation_type 'Mo K\a'
_diffrn_radiation_wavelength 0.71073
_diffrn_reflns_av_R_equivalents 0.056
_diffrn_reflns_av_unetI/netI 0.074
_diffrn_reflns_limit_h_max 14
_diffrn_reflns_limit_h_min -14
_diffrn_reflns_limit_k_max 26
_diffrn_reflns_limit_k_min -26
_diffrn_reflns_limit_l_max 26
_diffrn_reflns_limit_l_min -27
_diffrn_reflns_number 95890
_diffrn_reflns_theta_full 27.856
_diffrn_reflns_theta_max 28.425
_diffrn_reflns_theta_min 1.435
_diffrn_standards_number 0
_exptl_absorpt_coefficient_mu 2.855
_exptl_absorpt_correction_T_max 0.89
_exptl_absorpt_correction_T_min 0.83
_exptl_absorpt_correction_type multi-scan
_exptl_absorpt_process_details 'SADABS (Siemens, 1996)'
_exptl_crystal_colour yellow
_exptl_crystal_density_diffrn 1.712
_exptl_crystal_description block
_exptl_crystal_F_000 2264
_exptl_crystal_size_max 0.150
_exptl_crystal_size_mid 0.100
_exptl_crystal_size_min 0.040
_refine_diff_density_max 0.67
_refine_diff_density_min -0.54
_refine_ls_extinction_method None
_refine_ls_goodness_of_fit_ref 0.9933
_refine_ls_hydrogen_treatment mixed
_refine_ls_matrix_type full
_refine_ls_number_parameters 557
_refine_ls_number_reflns 11030
_refine_ls_number_restraints 0
_refine_ls_R_factor_all 0.0254
_refine_ls_R_factor_gt 0.0201
_refine_ls_shift/su_max 0.0049467
_refine_ls_shift/su_mean 0.0000511
_refine_ls_structure_factor_coef Fsqd
_refine_ls_weighting_details
;
 Method= Modified Sheldrick 
 w=1/[\s^2^(F^2^) + ( 0.01P)^2^ + 5.38P] 
 ,where P=(max(Fo^2^,0) + 2Fc^2^)/3 
;
_refine_ls_weighting_scheme calc
_refine_ls_wR_factor_all 0.0737
_refine_ls_wR_factor_gt 0.0510
_refine_ls_wR_factor_ref 0.0473
_reflns_limit_h_max 14
_reflns_limit_h_min -14
_reflns_limit_k_max 26
_reflns_limit_k_min 0
_reflns_limit_l_max 27
_reflns_limit_l_min 0
_reflns_number_gt 9836
_reflns_number_total 11037
_reflns_threshold_expression I>2.0\s(I)
_cod_data_source_file d3sc04390h2.cif
_cod_data_source_block AC256
_cod_depositor_comments 'Adding full bibliography for 1570353--1570357.cif.'
_cod_original_sg_symbol_H-M 'P 1 21/c 1 '
_cod_original_formula_sum 'C38 H50 B1 F15 N2 P4 W1'
_cod_database_code 1570356

loop_
_symmetry_equiv_pos_as_xyz
x,y,z
-x,-y,-z
-x,y+1/2,-z+1/2
x,-y+1/2,z+1/2

loop_
_atom_site_label
_atom_site_type_symbol
_atom_site_fract_x
_atom_site_fract_y
_atom_site_fract_z
_atom_site_U_iso_or_equiv
_atom_site_occupancy
_atom_site_adp_type
_atom_site_refinement_flags_posn
_atom_site_refinement_flags_adp
_atom_site_refinement_flags_occupancy
_atom_site_disorder_assembly
_atom_site_disorder_group
_atom_site_attached_hydrogens
W1 W 0.221561(7) 0.301816(4) 0.640188(4) 0.0096 1.0000 Uani . . . . . .
P2 P 0.43078(5) 0.25055(3) 0.65397(3) 0.0123 1.0000 Uani . . . . . .
P3 P 0.09600(5) 0.38856(3) 0.57662(3) 0.0143 1.0000 Uani . . . . . .
P4 P 0.10474(5) 0.23258(3) 0.54526(3) 0.0145 1.0000 Uani . . . . . .
P1 P 0.22118(5) 0.22403(3) 0.73434(3) 0.0130 1.0000 Uani . . . . . .
F16 F 0.19799(13) 0.55620(7) 1.01516(6) 0.0228 1.0000 Uani . . . . . .
F15 F 0.19181(14) 0.67709(7) 0.65284(8) 0.0320 1.0000 Uani . . . . . .
F14 F 0.43584(13) 0.58086(7) 1.00005(6) 0.0261 1.0000 Uani . . . . . .
F13 F 0.83745(13) 0.47078(8) 0.80699(8) 0.0323 1.0000 Uani . . . . . .
F12 F 0.10453(13) 0.46157(9) 0.80327(7) 0.0350 1.0000 Uani . . . . . .
F9 F 0.03589(13) 0.49709(8) 0.91561(8) 0.0342 1.0000 Uani . . . . . .
F10 F 0.64779(15) 0.29855(8) 0.90609(7) 0.0347 1.0000 Uani . . . . . .
F8 F 0.85675(13) 0.35618(8) 0.88016(7) 0.0341 1.0000 Uani . . . . . .
F11 F 0.47638(15) 0.54808(8) 0.56320(8) 0.0358 1.0000 Uani . . . . . .
F1 F 0.50847(12) 0.54585(7) 0.88913(7) 0.0232 1.0000 Uani . . . . . .
F2 F 0.62001(12) 0.52721(6) 0.76417(7) 0.0230 1.0000 Uani . . . . . .
N1 N 0.27239(15) 0.36800(8) 0.70508(8) 0.0109 1.0000 Uani . . . . . .
F3 F 0.21043(13) 0.59496(7) 0.75449(7) 0.0289 1.0000 Uani . . . . . .
F4 F 0.48861(13) 0.46080(7) 0.66158(7) 0.0249 1.0000 Uani . . . . . .
F5 F 0.32516(14) 0.65660(7) 0.55584(7) 0.0316 1.0000 Uani . . . . . .
F6 F 0.42582(13) 0.35263(7) 0.86163(7) 0.0248 1.0000 Uani . . . . . .
N2 N 0.28193(16) 0.40823(9) 0.74867(9) 0.0148 1.0000 Uani . . . . . .
C2 C 0.4921(2) 0.21445(11) 0.58482(11) 0.0193 1.0000 Uani . . . . . .
C1 C -0.0180(2) 0.35393(11) 0.50654(11) 0.0202 1.0000 Uani . . . . . .
C39 C 0.5547(2) 0.30909(11) 0.68983(11) 0.0187 1.0000 Uani . . . . . .
C38 C 0.4488(2) 0.18073(11) 0.71335(12) 0.0201 1.0000 Uani . . . . . .
C37 C 0.31356(19) 0.49704(10) 0.84121(10) 0.0138 1.0000 Uani . . . . . .
C36 C 0.7446(2) 0.38313(13) 0.85580(11) 0.0226 1.0000 Uani . . . . . .
C35 C 0.5246(2) 0.38326(11) 0.84445(10) 0.0177 1.0000 Uani . . . . . .
C34 C 0.5103(3) 0.26418(13) 0.53136(13) 0.0294 1.0000 Uani . . . . . .
C33 C 0.0316(2) 0.29072(11) 0.47896(11) 0.0214 1.0000 Uani . . . . . .
C32 C 0.2347(2) 0.53873(10) 0.95881(10) 0.0164 1.0000 Uani . . . . . .
C31 C 0.7350(2) 0.44070(12) 0.81926(11) 0.0216 1.0000 Uani . . . . . .
C30 C 0.6867(2) 0.28211(13) 0.70789(14) 0.0300 1.0000 Uani . . . . . .
C29 C 0.6190(2) 0.46801(11) 0.79613(11) 0.0171 1.0000 Uani . . . . . .
C28 C 0.1927(2) 0.48858(12) 0.85114(11) 0.0196 1.0000 Uani . . . . . .
C27 C 0.2681(2) 0.62401(11) 0.65617(11) 0.0209 1.0000 Uani . . . . . .
C26 C 0.6392(2) 0.35458(12) 0.86918(11) 0.0221 1.0000 Uani . . . . . .
C25 C 0.3805(2) 0.19633(12) 0.76952(11) 0.0196 1.0000 Uani . . . . . .
C115 C 0.0347(3) 0.27715(15) 0.79521(14) 0.0339 1.0000 Uani . . . . . .
C114 C 0.2407(3) 0.43308(17) 0.48300(19) 0.0524 1.0000 Uani . . . . . .
C113 C 0.1268(3) 0.10469(13) 0.78462(14) 0.0320 1.0000 Uani . . . . . .
C112 C 0.1730(2) 0.26227(11) 0.80640(11) 0.0195 1.0000 Uani . . . . . .
C111 C 0.1315(2) 0.14607(11) 0.72238(12) 0.0212 1.0000 Uani . . . . . .
C110 C 0.4115(2) 0.55935(12) 0.61120(11) 0.0223 1.0000 Uani . . . . . .
B1 B 0.3663(2) 0.46859(11) 0.77664(11) 0.0130 1.0000 Uani . . . . . .
C23 C 0.3351(2) 0.61426(11) 0.60723(11) 0.0215 1.0000 Uani . . . . . .
C22 C 0.0056(2) 0.44208(12) 0.62261(12) 0.0247 1.0000 Uani . . . . . .
C21 C 0.4171(2) 0.51518(11) 0.66343(11) 0.0183 1.0000 Uani . . . . . .
C20 C -0.0268(2) 0.17877(12) 0.55432(12) 0.0224 1.0000 Uani . . . . . .
C116 C -0.1066(3) 0.41047(16) 0.64328(18) 0.0481 1.0000 Uani . . . . . .
C10 C 0.35479(19) 0.52356(10) 0.71594(10) 0.0146 1.0000 Uani . . . . . .
C11 C 0.50800(19) 0.44022(10) 0.80528(10) 0.0146 1.0000 Uani . . . . . .
C12 C 0.1735(2) 0.45387(12) 0.53723(13) 0.0279 1.0000 Uani . . . . . .
C13 C -0.1334(2) 0.21195(13) 0.57912(16) 0.0326 1.0000 Uani . . . . . .
C14 C 0.1832(2) 0.17600(12) 0.49653(11) 0.0220 1.0000 Uani . . . . . .
C15 C 0.3543(2) 0.55052(10) 0.95129(10) 0.0165 1.0000 Uani . . . . . .
C16 C 0.2239(2) 0.11081(12) 0.53326(14) 0.0280 1.0000 Uani . . . . . .
C17 C 0.1526(2) 0.50795(11) 0.90821(11) 0.0196 1.0000 Uani . . . . . .
C18 C 0.2788(2) 0.57955(11) 0.70887(11) 0.0179 1.0000 Uani . . . . . .
C19 C 0.3899(2) 0.53056(10) 0.89336(10) 0.0147 1.0000 Uani . . . . . .
H21 H 0.5705 0.1941 0.6025 0.0237 1.0000 Uiso . . . . . .
H22 H 0.4359 0.1806 0.5642 0.0237 1.0000 Uiso . . . . . .
H11 H -0.0930 0.3435 0.5212 0.0249 1.0000 Uiso . . . . . .
H12 H -0.0362 0.3866 0.4719 0.0249 1.0000 Uiso . . . . . .
H391 H 0.5346 0.3271 0.7296 0.0223 1.0000 Uiso . . . . . .
H392 H 0.5547 0.3444 0.6587 0.0223 1.0000 Uiso . . . . . .
H381 H 0.5347 0.1735 0.7310 0.0254 1.0000 Uiso . . . . . .
H382 H 0.4144 0.1412 0.6907 0.0254 1.0000 Uiso . . . . . .
H341 H 0.5422 0.2425 0.4971 0.0361 1.0000 Uiso . . . . . .
H342 H 0.5674 0.2981 0.5508 0.0361 1.0000 Uiso . . . . . .
H343 H 0.4327 0.2846 0.5126 0.0361 1.0000 Uiso . . . . . .
H331 H 0.0921 0.3033 0.4534 0.0263 1.0000 Uiso . . . . . .
H332 H -0.0352 0.2686 0.4503 0.0263 1.0000 Uiso . . . . . .
H301 H 0.7431 0.3166 0.7260 0.0369 1.0000 Uiso . . . . . .
H302 H 0.6910 0.2473 0.7401 0.0369 1.0000 Uiso . . . . . .
H303 H 0.7111 0.2646 0.6691 0.0369 1.0000 Uiso . . . . . .
H251 H 0.4239 0.2311 0.7968 0.0245 1.0000 Uiso . . . . . .
H252 H 0.3782 0.1579 0.7962 0.0245 1.0000 Uiso . . . . . .
H1151 H 0.0148 0.2968 0.8342 0.0416 1.0000 Uiso . . . . . .
H1152 H -0.0113 0.2367 0.7858 0.0416 1.0000 Uiso . . . . . .
H1153 H 0.0116 0.3068 0.7588 0.0416 1.0000 Uiso . . . . . .
H1141 H 0.2771 0.4706 0.4659 0.0628 1.0000 Uiso . . . . . .
H1142 H 0.3045 0.4017 0.5001 0.0628 1.0000 Uiso . . . . . .
H1143 H 0.1834 0.4125 0.4472 0.0628 1.0000 Uiso . . . . . .
H1131 H 0.0786 0.0655 0.7730 0.0396 1.0000 Uiso . . . . . .
H1132 H 0.0917 0.1302 0.8153 0.0396 1.0000 Uiso . . . . . .
H1133 H 0.2096 0.0919 0.8056 0.0396 1.0000 Uiso . . . . . .
H1121 H 0.1948 0.2329 0.8436 0.0240 1.0000 Uiso . . . . . .
H1122 H 0.2177 0.3031 0.8166 0.0240 1.0000 Uiso . . . . . .
H1111 H 0.0476 0.1571 0.7020 0.0263 1.0000 Uiso . . . . . .
H1112 H 0.1655 0.1188 0.6923 0.0263 1.0000 Uiso . . . . . .
H221 H 0.0602 0.4572 0.6620 0.0298 1.0000 Uiso . . . . . .
H222 H -0.0229 0.4796 0.5952 0.0298 1.0000 Uiso . . . . . .
H201 H 0.0049 0.1442 0.5852 0.0270 1.0000 Uiso . . . . . .
H202 H -0.0594 0.1594 0.5121 0.0270 1.0000 Uiso . . . . . .
H1161 H -0.1471 0.4418 0.6665 0.0579 1.0000 Uiso . . . . . .
H1162 H -0.0811 0.3731 0.6715 0.0579 1.0000 Uiso . . . . . .
H1163 H -0.1642 0.3955 0.6047 0.0579 1.0000 Uiso . . . . . .
H121 H 0.2328 0.4751 0.5713 0.0335 1.0000 Uiso . . . . . .
H122 H 0.1118 0.4859 0.5185 0.0335 1.0000 Uiso . . . . . .
H131 H -0.1964 0.1800 0.5820 0.0400 1.0000 Uiso . . . . . .
H132 H -0.1042 0.2310 0.6218 0.0400 1.0000 Uiso . . . . . .
H133 H -0.1685 0.2462 0.5488 0.0400 1.0000 Uiso . . . . . .
H141 H 0.2552 0.1980 0.4870 0.0271 1.0000 Uiso . . . . . .
H142 H 0.1283 0.1661 0.4555 0.0271 1.0000 Uiso . . . . . .
H161 H 0.2643 0.0828 0.5069 0.0345 1.0000 Uiso . . . . . .
H162 H 0.2799 0.1201 0.5743 0.0345 1.0000 Uiso . . . . . .
H163 H 0.1529 0.0882 0.5428 0.0345 1.0000 Uiso . . . . . .
H1 H 0.073(2) 0.2986(12) 0.6545(13) 0.021(7) 1.0000 Uiso . . . . . .
H2 H 0.294(3) 0.3263(16) 0.5779(16) 0.0500 1.0000 Uiso . . . . . .

loop_
_atom_site_aniso_label
_atom_site_aniso_U_11
_atom_site_aniso_U_22
_atom_site_aniso_U_33
_atom_site_aniso_U_23
_atom_site_aniso_U_13
_atom_site_aniso_U_12
W1 0.01020(4) 0.00925(4) 0.00909(4) -0.00131(3) 0.00102(3) 0.00127(3)
P2 0.0127(2) 0.0120(2) 0.0128(2) -0.00029(19) 0.00401(19) 0.00261(19)
P3 0.0153(3) 0.0120(2) 0.0136(2) -0.00074(19) -0.0022(2) 0.00196(19)
P4 0.0158(3) 0.0124(2) 0.0139(2) -0.0044(2) -0.0003(2) 0.0013(2)
P1 0.0136(3) 0.0136(2) 0.0125(2) 0.00085(19) 0.00426(19) 0.0011(2)
F16 0.0298(7) 0.0259(7) 0.0143(6) -0.0040(5) 0.0085(5) 0.0044(6)
F15 0.0356(8) 0.0259(7) 0.0314(8) 0.0082(6) -0.0007(6) 0.0141(6)
F14 0.0301(8) 0.0307(8) 0.0163(6) -0.0127(6) 0.0022(5) -0.0096(6)
F13 0.0132(7) 0.0462(9) 0.0372(9) 0.0021(7) 0.0043(6) -0.0005(6)
F12 0.0139(7) 0.0609(11) 0.0289(8) -0.0260(7) 0.0008(6) -0.0044(7)
F9 0.0169(7) 0.0544(10) 0.0330(8) -0.0173(7) 0.0091(6) -0.0026(7)
F10 0.0447(9) 0.0334(8) 0.0265(8) 0.0144(6) 0.0081(7) 0.0171(7)
F8 0.0256(8) 0.0520(10) 0.0239(7) 0.0023(7) 0.0026(6) 0.0250(7)
F11 0.0456(10) 0.0398(9) 0.0279(8) 0.0086(7) 0.0217(7) 0.0006(7)
F1 0.0207(7) 0.0258(7) 0.0245(7) -0.0118(6) 0.0082(5) -0.0107(6)
F2 0.0167(6) 0.0162(6) 0.0347(8) 0.0021(6) 0.0019(6) -0.0034(5)
N1 0.0094(8) 0.0116(8) 0.0117(8) 0.0015(6) 0.0021(6) 0.0016(6)
F3 0.0300(8) 0.0339(8) 0.0241(7) 0.0067(6) 0.0087(6) 0.0173(6)
F4 0.0343(8) 0.0210(7) 0.0223(7) 0.0004(5) 0.0128(6) 0.0064(6)
F5 0.0383(9) 0.0281(8) 0.0266(8) 0.0143(6) 0.0023(6) -0.0063(7)
F6 0.0270(7) 0.0262(7) 0.0213(7) 0.0072(6) 0.0047(6) -0.0035(6)
N2 0.0157(9) 0.0134(8) 0.0151(8) -0.0038(7) 0.0028(7) -0.0022(7)
C2 0.0179(11) 0.0219(11) 0.0199(11) -0.0065(9) 0.0079(9) 0.0028(8)
C1 0.0200(11) 0.0181(11) 0.0187(10) -0.0013(9) -0.0053(8) 0.0026(9)
C39 0.0155(10) 0.0204(11) 0.0204(11) -0.0059(9) 0.0038(8) 0.0007(8)
C38 0.0174(11) 0.0187(11) 0.0259(12) 0.0077(9) 0.0083(9) 0.0066(8)
C37 0.0151(10) 0.0112(9) 0.0140(9) -0.0021(7) 0.0006(8) 0.0016(8)
C36 0.0198(11) 0.0328(13) 0.0132(10) -0.0057(9) -0.0013(8) 0.0147(10)
C35 0.0213(11) 0.0190(10) 0.0129(10) -0.0036(8) 0.0038(8) 0.0013(8)
C34 0.0368(15) 0.0333(14) 0.0236(12) -0.0004(10) 0.0198(11) 0.0028(11)
C33 0.0259(12) 0.0199(11) 0.0146(10) -0.0027(8) -0.0052(9) 0.0028(9)
C32 0.0249(11) 0.0129(10) 0.0120(9) -0.0002(8) 0.0050(8) 0.0059(8)
C31 0.0146(11) 0.0299(12) 0.0200(11) -0.0057(9) 0.0028(8) 0.0020(9)
C30 0.0150(11) 0.0323(13) 0.0412(15) -0.0120(12) 0.0021(10) 0.0016(10)
C29 0.0177(11) 0.0155(10) 0.0171(10) -0.0019(8) 0.0010(8) 0.0016(8)
C28 0.0149(10) 0.0255(11) 0.0161(10) -0.0069(9) -0.0021(8) 0.0018(9)
C27 0.0197(11) 0.0170(11) 0.0219(11) 0.0010(9) -0.0057(9) 0.0016(9)
C26 0.0325(13) 0.0218(11) 0.0118(10) 0.0001(8) 0.0039(9) 0.0096(10)
C25 0.0175(11) 0.0249(11) 0.0166(10) 0.0080(9) 0.0042(8) 0.0039(9)
C115 0.0278(14) 0.0502(17) 0.0282(13) 0.0009(12) 0.0159(11) 0.0113(12)
C114 0.0454(19) 0.0479(19) 0.072(2) 0.0382(18) 0.0314(17) 0.0165(15)
C113 0.0439(16) 0.0218(12) 0.0338(14) 0.0051(11) 0.0164(12) -0.0050(11)
C112 0.0235(12) 0.0227(11) 0.0139(10) -0.0024(8) 0.0073(8) -0.0012(9)
C111 0.0259(12) 0.0157(10) 0.0229(11) -0.0006(9) 0.0072(9) -0.0020(9)
C110 0.0240(12) 0.0248(12) 0.0181(11) 0.0003(9) 0.0046(9) -0.0071(9)
B1 0.0157(11) 0.0119(10) 0.0109(10) -0.0029(8) 0.0015(8) -0.0021(8)
C23 0.0236(12) 0.0197(11) 0.0180(11) 0.0057(9) -0.0039(9) -0.0072(9)
C22 0.0283(13) 0.0198(11) 0.0229(11) -0.0056(9) -0.0020(10) 0.0119(10)
C21 0.0189(11) 0.0161(10) 0.0193(10) -0.0015(8) 0.0024(8) -0.0029(8)
C20 0.0186(11) 0.0198(11) 0.0274(12) -0.0070(9) 0.0011(9) -0.0038(9)
C116 0.053(2) 0.0380(17) 0.063(2) 0.0019(15) 0.0354(17) 0.0177(15)
C10 0.0143(10) 0.0142(10) 0.0136(9) -0.0019(8) -0.0016(8) -0.0041(8)
C11 0.0169(10) 0.0133(9) 0.0124(9) -0.0046(8) -0.0001(8) 0.0011(8)
C12 0.0263(13) 0.0233(12) 0.0295(13) 0.0110(10) -0.0053(10) -0.0047(10)
C13 0.0194(12) 0.0263(13) 0.0535(17) -0.0112(12) 0.0103(12) -0.0066(10)
C14 0.0234(12) 0.0234(11) 0.0180(11) -0.0109(9) 0.0008(9) 0.0042(9)
C15 0.0226(11) 0.0119(9) 0.0130(9) -0.0041(8) -0.0011(8) -0.0011(8)
C16 0.0257(13) 0.0194(12) 0.0377(14) -0.0112(10) 0.0033(11) 0.0048(10)
C17 0.0146(10) 0.0234(11) 0.0210(11) -0.0037(9) 0.0039(8) 0.0032(9)
C18 0.0154(10) 0.0201(11) 0.0167(10) -0.0009(8) -0.0006(8) 0.0004(8)
C19 0.0157(10) 0.0120(9) 0.0163(10) 0.0004(8) 0.0029(8) -0.0009(8)

loop_
_atom_type_symbol
_atom_type_scat_dispersion_real
_atom_type_scat_dispersion_imag
_atom_type_scat_Cromer_Mann_a1
_atom_type_scat_Cromer_Mann_b1
_atom_type_scat_Cromer_Mann_a2
_atom_type_scat_Cromer_Mann_b2
_atom_type_scat_Cromer_Mann_a3
_atom_type_scat_Cromer_Mann_b3
_atom_type_scat_Cromer_Mann_a4
_atom_type_scat_Cromer_Mann_b4
_atom_type_scat_Cromer_Mann_c
_atom_type_scat_source
C 0.0033 0.0016 2.3100 20.8439 1.0200 10.2075 1.5886 0.5687 0.8650 51.6512 0.2156 'International Tables Vol C 4.2.6.8 and 6.1.1.4'
H 0.0000 0.0000 0.4930 10.5109 0.3229 26.1257 0.1402 3.1424 0.0408 57.7998 0.0030 'International Tables Vol C 4.2.6.8 and 6.1.1.4'
N 0.0061 0.0033 12.2126 0.0057 3.1322 9.8933 2.0125 28.9975 1.1663 0.5826 -11.5290 'International Tables Vol C 4.2.6.8 and 6.1.1.4'
F 0.0171 0.0103 3.5392 10.2825 2.6412 4.2944 1.5170 0.2615 1.0243 26.1476 0.2776 'International Tables Vol C 4.2.6.8 and 6.1.1.4'
P 0.1023 0.0942 6.4345 1.9067 4.1791 27.1570 1.7800 0.5260 1.4908 68.1645 1.1149 'International Tables Vol C 4.2.6.8 and 6.1.1.4'
W -0.8490 6.8722 29.0818 1.7203 15.4300 9.2259 14.4327 0.3217 5.1198 57.0560 9.8875 'International Tables Vol C 4.2.6.8 and 6.1.1.4'
B 0.0013 0.0007 2.0545 23.2185 1.3326 1.0210 1.0979 60.3498 0.7068 0.1403 -0.1932 'International Tables Vol C 4.2.6.8 and 6.1.1.4'

loop_
_geom_angle_atom_site_label_1
_geom_angle_site_symmetry_1
_geom_angle_atom_site_label_2
_geom_angle_site_symmetry_2
_geom_angle_atom_site_label_3
_geom_angle_site_symmetry_3
_geom_angle
_geom_angle_publ_flag
P2 . W1 . P3 . 140.443(18) yes
P2 . W1 . P4 . 100.118(18) yes
P3 . W1 . P4 . 80.504(18) yes
P2 . W1 . P1 . 78.207(17) yes
P3 . W1 . P1 . 141.089(18) yes
P4 . W1 . P1 . 99.973(18) yes
P2 . W1 . N1 . 94.32(5) yes
P3 . W1 . N1 . 85.95(5) yes
P4 . W1 . N1 . 165.07(5) yes
P1 . W1 . N1 . 86.64(5) yes
P2 . W1 . H1 . 148.8(8) no
P3 . W1 . H1 . 70.2(8) no
P4 . W1 . H1 . 75.9(9) no
P1 . W1 . H1 . 72.2(8) no
N1 . W1 . H1 . 93.6(8) no
P2 . W1 . H2 . 69.2(11) no
P3 . W1 . H2 . 72.0(11) no
P4 . W1 . H2 . 79.8(11) no
P1 . W1 . H2 . 146.7(11) no
N1 . W1 . H2 . 102.1(11) no
H1 . W1 . H2 . 137.7(14) no
W1 . P2 . C2 . 123.36(8) yes
W1 . P2 . C39 . 112.02(7) yes
C2 . P2 . C39 . 101.84(10) yes
W1 . P2 . C38 . 111.46(7) yes
C2 . P2 . C38 . 101.67(11) yes
C39 . P2 . C38 . 104.46(11) yes
W1 . P3 . C1 . 111.81(7) yes
W1 . P3 . C22 . 116.66(8) yes
C1 . P3 . C22 . 105.50(11) yes
W1 . P3 . C12 . 118.97(8) yes
C1 . P3 . C12 . 103.25(11) yes
C22 . P3 . C12 . 98.75(12) yes
W1 . P4 . C33 . 107.34(7) yes
W1 . P4 . C20 . 122.24(8) yes
C33 . P4 . C20 . 102.13(11) yes
W1 . P4 . C14 . 122.59(8) yes
C33 . P4 . C14 . 99.96(11) yes
C20 . P4 . C14 . 98.87(11) yes
W1 . P1 . C25 . 110.23(7) yes
W1 . P1 . C112 . 114.08(8) yes
C25 . P1 . C112 . 102.43(11) yes
W1 . P1 . C111 . 121.03(8) yes
C25 . P1 . C111 . 103.70(11) yes
C112 . P1 . C111 . 103.35(10) yes
W1 . N1 . N2 . 167.21(15) yes
N1 . N2 . B1 . 139.13(18) yes
P2 . C2 . C34 . 114.65(16) yes
P2 . C2 . H21 . 108.6 no
C34 . C2 . H21 . 108.4 no
P2 . C2 . H22 . 108.5 no
C34 . C2 . H22 . 108.2 no
H21 . C2 . H22 . 108.4 no
P3 . C1 . C33 . 111.34(15) yes
P3 . C1 . H11 . 109.4 no
C33 . C1 . H11 . 109.1 no
P3 . C1 . H12 . 109.1 no
C33 . C1 . H12 . 109.3 no
H11 . C1 . H12 . 108.6 no
P2 . C39 . C30 . 117.56(16) yes
P2 . C39 . H391 . 107.7 no
C30 . C39 . H391 . 107.3 no
P2 . C39 . H392 . 107.8 no
C30 . C39 . H392 . 107.5 no
H391 . C39 . H392 . 108.7 no
P2 . C38 . C25 . 109.77(15) yes
P2 . C38 . H381 . 109.6 no
C25 . C38 . H381 . 110.1 no
P2 . C38 . H382 . 109.3 no
C25 . C38 . H382 . 109.3 no
H381 . C38 . H382 . 108.8 no
C28 . C37 . B1 . 124.95(18) yes
C28 . C37 . C19 . 113.05(19) yes
B1 . C37 . C19 . 121.96(18) yes
F8 . C36 . C31 . 120.4(2) yes
F8 . C36 . C26 . 120.3(2) yes
C31 . C36 . C26 . 119.2(2) yes
F6 . C35 . C26 . 115.6(2) yes
F6 . C35 . C11 . 120.35(19) yes
C26 . C35 . C11 . 124.0(2) yes
C2 . C34 . H341 . 110.6 no
C2 . C34 . H342 . 109.6 no
H341 . C34 . H342 . 109.0 no
C2 . C34 . H343 . 109.8 no
H341 . C34 . H343 . 109.2 no
H342 . C34 . H343 . 108.7 no
C1 . C33 . P4 . 112.70(15) yes
C1 . C33 . H331 . 108.6 no
P4 . C33 . H331 . 108.8 no
C1 . C33 . H332 . 109.1 no
P4 . C33 . H332 . 109.0 no
H331 . C33 . H332 . 108.7 no
F16 . C32 . C15 . 120.62(19) yes
F16 . C32 . C17 . 120.0(2) yes
C15 . C32 . C17 . 119.33(19) yes
F13 . C31 . C36 . 120.4(2) yes
F13 . C31 . C29 . 120.4(2) yes
C36 . C31 . C29 . 119.2(2) yes
C39 . C30 . H301 . 110.4 no
C39 . C30 . H302 . 110.0 no
H301 . C30 . H302 . 108.8 no
C39 . C30 . H303 . 109.9 no
H301 . C30 . H303 . 108.9 no
H302 . C30 . H303 . 108.8 no
F2 . C29 . C31 . 114.7(2) yes
F2 . C29 . C11 . 120.63(19) yes
C31 . C29 . C11 . 124.7(2) yes
C37 . C28 . F12 . 120.66(19) yes
C37 . C28 . C17 . 124.2(2) yes
F12 . C28 . C17 . 115.12(19) yes
F15 . C27 . C23 . 119.6(2) yes
F15 . C27 . C18 . 120.2(2) yes
C23 . C27 . C18 . 120.2(2) yes
F10 . C26 . C35 . 120.6(2) yes
F10 . C26 . C36 . 119.6(2) yes
C35 . C26 . C36 . 119.7(2) yes
C38 . C25 . P1 . 109.76(15) yes
C38 . C25 . H251 . 109.0 no
P1 . C25 . H251 . 109.4 no
C38 . C25 . H252 . 109.9 no
P1 . C25 . H252 . 109.9 no
H251 . C25 . H252 . 108.8 no
C112 . C115 . H1151 . 110.1 no
C112 . C115 . H1152 . 109.6 no
H1151 . C115 . H1152 . 108.6 no
C112 . C115 . H1153 . 110.1 no
H1151 . C115 . H1153 . 109.2 no
H1152 . C115 . H1153 . 109.2 no
C12 . C114 . H1141 . 110.7 no
C12 . C114 . H1142 . 110.0 no
H1141 . C114 . H1142 . 109.0 no
C12 . C114 . H1143 . 109.9 no
H1141 . C114 . H1143 . 108.7 no
H1142 . C114 . H1143 . 108.4 no
C111 . C113 . H1131 . 110.5 no
C111 . C113 . H1132 . 110.1 no
H1131 . C113 . H1132 . 109.4 no
C111 . C113 . H1133 . 109.4 no
H1131 . C113 . H1133 . 108.7 no
H1132 . C113 . H1133 . 108.7 no
C115 . C112 . P1 . 113.63(17) yes
C115 . C112 . H1121 . 108.9 no
P1 . C112 . H1121 . 108.6 no
C115 . C112 . H1122 . 108.5 no
P1 . C112 . H1122 . 108.5 no
H1121 . C112 . H1122 . 108.5 no
C113 . C111 . P1 . 117.18(17) yes
C113 . C111 . H1111 . 107.4 no
P1 . C111 . H1111 . 107.6 no
C113 . C111 . H1112 . 108.0 no
P1 . C111 . H1112 . 107.8 no
H1111 . C111 . H1112 . 108.5 no
F11 . C110 . C23 . 119.8(2) yes
F11 . C110 . C21 . 120.7(2) yes
C23 . C110 . C21 . 119.5(2) yes
C37 . B1 . N2 . 106.57(16) yes
C37 . B1 . C10 . 112.77(17) yes
N2 . B1 . C10 . 106.95(16) yes
C37 . B1 . C11 . 106.93(16) yes
N2 . B1 . C11 . 108.09(16) yes
C10 . B1 . C11 . 115.13(17) yes
F5 . C23 . C110 . 120.5(2) yes
F5 . C23 . C27 . 120.8(2) yes
C110 . C23 . C27 . 118.7(2) yes
P3 . C22 . C116 . 116.61(18) yes
P3 . C22 . H221 . 107.9 no
C116 . C22 . H221 . 107.7 no
P3 . C22 . H222 . 107.9 no
C116 . C22 . H222 . 107.7 no
H221 . C22 . H222 . 108.8 no
F4 . C21 . C110 . 115.7(2) yes
F4 . C21 . C10 . 119.77(19) yes
C110 . C21 . C10 . 124.5(2) yes
P4 . C20 . C13 . 116.61(17) yes
P4 . C20 . H201 . 107.6 no
C13 . C20 . H201 . 107.5 no
P4 . C20 . H202 . 107.9 no
C13 . C20 . H202 . 108.0 no
H201 . C20 . H202 . 109.0 no
C22 . C116 . H1161 . 110.4 no
C22 . C116 . H1162 . 109.9 no
H1161 . C116 . H1162 . 109.1 no
C22 . C116 . H1163 . 109.8 no
H1161 . C116 . H1163 . 108.9 no
H1162 . C116 . H1163 . 108.7 no
B1 . C10 . C21 . 121.69(19) yes
B1 . C10 . C18 . 125.05(19) yes
C21 . C10 . C18 . 113.16(19) yes
B1 . C11 . C35 . 119.72(19) yes
B1 . C11 . C29 . 127.17(19) yes
C35 . C11 . C29 . 113.09(19) yes
C114 . C12 . P3 . 117.6(2) yes
C114 . C12 . H121 . 107.5 no
P3 . C12 . H121 . 107.8 no
C114 . C12 . H122 . 107.5 no
P3 . C12 . H122 . 107.7 no
H121 . C12 . H122 . 108.6 no
C20 . C13 . H131 . 110.0 no
C20 . C13 . H132 . 110.1 no
H131 . C13 . H132 . 109.2 no
C20 . C13 . H133 . 109.6 no
H131 . C13 . H133 . 108.8 no
H132 . C13 . H133 . 109.1 no
P4 . C14 . C16 . 112.58(17) yes
P4 . C14 . H141 . 108.8 no
C16 . C14 . H141 . 108.8 no
P4 . C14 . H142 . 109.1 no
C16 . C14 . H142 . 109.1 no
H141 . C14 . H142 . 108.5 no
F14 . C15 . C32 . 120.26(19) yes
F14 . C15 . C19 . 120.6(2) yes
C32 . C15 . C19 . 119.16(19) yes
C14 . C16 . H161 . 110.5 no
C14 . C16 . H162 . 109.8 no
H161 . C16 . H162 . 109.0 no
C14 . C16 . H163 . 109.7 no
H161 . C16 . H163 . 109.1 no
H162 . C16 . H163 . 108.6 no
C28 . C17 . F9 . 121.5(2) yes
C28 . C17 . C32 . 119.4(2) yes
F9 . C17 . C32 . 119.0(2) yes
C10 . C18 . C27 . 123.9(2) yes
C10 . C18 . F3 . 121.29(19) yes
C27 . C18 . F3 . 114.86(19) yes
F1 . C19 . C37 . 119.88(18) yes
F1 . C19 . C15 . 115.38(18) yes
C37 . C19 . C15 . 124.7(2) yes

loop_
_geom_bond_atom_site_label_1
_geom_bond_site_symmetry_1
_geom_bond_atom_site_label_2
_geom_bond_site_symmetry_2
_geom_bond_distance
_geom_bond_publ_flag
W1 . P2 . 2.4792(5) yes
W1 . P3 . 2.4300(5) yes
W1 . P4 . 2.5214(5) yes
W1 . P1 . 2.4813(5) yes
W1 . N1 . 1.8826(17) yes
W1 . H1 . 1.71(3) no
W1 . H2 . 1.70(3) no
P2 . C2 . 1.834(2) yes
P2 . C39 . 1.835(2) yes
P2 . C38 . 1.840(2) yes
P3 . C1 . 1.841(2) yes
P3 . C22 . 1.842(2) yes
P3 . C12 . 1.834(3) yes
P4 . C33 . 1.848(2) yes
P4 . C20 . 1.841(2) yes
P4 . C14 . 1.835(2) yes
P1 . C25 . 1.838(2) yes
P1 . C112 . 1.832(2) yes
P1 . C111 . 1.838(2) yes
F16 . C32 . 1.343(2) yes
F15 . C27 . 1.348(3) yes
F14 . C15 . 1.346(2) yes
F13 . C31 . 1.342(3) yes
F12 . C28 . 1.346(2) yes
F9 . C17 . 1.337(3) yes
F10 . C26 . 1.347(3) yes
F8 . C36 . 1.345(2) yes
F11 . C110 . 1.343(3) yes
F1 . C19 . 1.356(2) yes
F2 . C29 . 1.357(2) yes
N1 . N2 . 1.193(2) yes
F3 . C18 . 1.345(3) yes
F4 . C21 . 1.349(3) yes
F5 . C23 . 1.340(2) yes
F6 . C35 . 1.352(3) yes
N2 . B1 . 1.562(3) yes
C2 . C34 . 1.523(3) yes
C2 . H21 . 0.956 no
C2 . H22 . 0.957 no
C1 . C33 . 1.532(3) yes
C1 . H11 . 0.953 no
C1 . H12 . 0.957 no
C39 . C30 . 1.521(3) yes
C39 . H391 . 0.956 no
C39 . H392 . 0.953 no
C38 . C25 . 1.525(3) yes
C38 . H381 . 0.952 no
C38 . H382 . 0.956 no
C37 . C28 . 1.391(3) yes
C37 . B1 . 1.648(3) yes
C37 . C19 . 1.392(3) yes
C36 . C31 . 1.369(3) yes
C36 . C26 . 1.366(4) yes
C35 . C26 . 1.383(3) yes
C35 . C11 . 1.387(3) yes
C34 . H341 . 0.949 no
C34 . H342 . 0.956 no
C34 . H343 . 0.954 no
C33 . H331 . 0.957 no
C33 . H332 . 0.952 no
C32 . C15 . 1.371(3) yes
C32 . C17 . 1.376(3) yes
C31 . C29 . 1.380(3) yes
C30 . H301 . 0.953 no
C30 . H302 . 0.954 no
C30 . H303 . 0.954 no
C29 . C11 . 1.385(3) yes
C28 . C17 . 1.384(3) yes
C27 . C23 . 1.370(3) yes
C27 . C18 . 1.387(3) yes
C25 . H251 . 0.958 no
C25 . H252 . 0.949 no
C115 . C112 . 1.519(3) yes
C115 . H1151 . 0.955 no
C115 . H1152 . 0.955 no
C115 . H1153 . 0.948 no
C114 . C12 . 1.509(4) yes
C114 . H1141 . 0.951 no
C114 . H1142 . 0.954 no
C114 . H1143 . 0.958 no
C113 . C111 . 1.531(3) yes
C113 . H1131 . 0.950 no
C113 . H1132 . 0.950 no
C113 . H1133 . 0.959 no
C112 . H1121 . 0.955 no
C112 . H1122 . 0.956 no
C111 . H1111 . 0.957 no
C111 . H1112 . 0.954 no
C110 . C23 . 1.376(3) yes
C110 . C21 . 1.381(3) yes
B1 . C10 . 1.648(3) yes
B1 . C11 . 1.649(3) yes
C22 . C116 . 1.519(4) yes
C22 . H221 . 0.953 no
C22 . H222 . 0.954 no
C21 . C10 . 1.395(3) yes
C20 . C13 . 1.518(3) yes
C20 . H201 . 0.956 no
C20 . H202 . 0.950 no
C116 . H1161 . 0.951 no
C116 . H1162 . 0.954 no
C116 . H1163 . 0.956 no
C10 . C18 . 1.389(3) yes
C12 . H121 . 0.954 no
C12 . H122 . 0.957 no
C13 . H131 . 0.954 no
C13 . H132 . 0.950 no
C13 . H133 . 0.954 no
C14 . C16 . 1.530(3) yes
C14 . H141 . 0.958 no
C14 . H142 . 0.953 no
C15 . C19 . 1.380(3) yes
C16 . H161 . 0.949 no
C16 . H162 . 0.956 no
C16 . H163 . 0.954 no

loop_
_geom_hbond_atom_site_label_D
_geom_hbond_site_symmetry_D
_geom_hbond_atom_site_label_H
_geom_hbond_site_symmetry_H
_geom_hbond_atom_site_label_A
_geom_hbond_site_symmetry_A
_geom_hbond_angle_DHA
_geom_hbond_distance_DH
_geom_hbond_distance_HA
_geom_hbond_distance_DA
_geom_hbond_publ_flag
C12 . H121 . C110 . 152 0.95 2.59 3.465(3) yes
